data_4337683
loop_
_publ_author_name
'Morsing, Thorbj\/orn J'
'Bendix, Jesper'
'Weihe, H\/ogni'
'D\/ossing, Anders'

_publ_section_title
;
 Oxo-Bridged Dinuclear Chromium(III) Complexes: Correlation between the
 Optical and Magnetic Properties and the Basicity of the Oxo Bridge.
;
_journal_issue 6
_journal_name_full 'Inorganic chemistry'
_journal_page_first 2996
_journal_page_last 3003
_journal_paper_doi 10.1021/ic4027927
_journal_volume 53
_journal_year 2014
_chemical_formula_moiety 'C20 H30 Cr2 N10 O, 4(F6 P), 2(C2 H3 N)'
_chemical_formula_sum 'C24 H36 Cr2 F24 N12 O P4'
_chemical_formula_weight 1192.53
_chemical_name_systematic
; 
 mu-oxo-bis[pentakis(methylisocyanide)chromium(III)]hexafluorophosphate 
;
_space_group_IT_number 14
_symmetry_cell_setting monoclinic
_symmetry_space_group_name_Hall '-P 2ybc'
_symmetry_space_group_name_H-M 'P 1 21/c 1'
_atom_sites_solution_hydrogens geom
_atom_sites_solution_primary direct
_atom_sites_solution_secondary difmap
_audit_creation_method SHELXL-97
_cell_angle_alpha 90.000
_cell_angle_beta 122.232(8)
_cell_angle_gamma 90.000
_cell_formula_units_Z 2
_cell_length_a 10.3130(12)
_cell_length_b 22.2650(19)
_cell_length_c 12.4310(10)
_cell_measurement_temperature 123(2)
_cell_measurement_theta_max 28.17
_cell_measurement_theta_min 1.7
_cell_volume 2414.5(5)
_computing_cell_refinement 'COLLECT (Nonius, 1999)'
_computing_data_collection 'COLLECT (Nonius, 1999)'
_computing_data_reduction 'EvalCCD (Duisenberg <i>et al.</i>,  2003)'
_computing_molecular_graphics
;
O. V. Dolomanov, L. J. Bourhis, R. J. Gildea, J. A. K. Howard and H. Puschmann,
OLEX2: a complete structure solution, refinement and analysis program.
J. Appl. Cryst. (2009). 42, 339-341.
;
_computing_publication_material 'SHELXL97 (Sheldrick, 2008)'
_computing_structure_refinement 'SHELXL-97 (Sheldrick, 1997)'
_computing_structure_solution 'SHELXS-97 (Sheldrick, 1997)'
_diffrn_ambient_temperature 123(2)
_diffrn_measured_fraction_theta_full 0.985
_diffrn_measured_fraction_theta_max 0.985
_diffrn_measurement_device_type 'Nonius KappaCCD area-detector'
_diffrn_measurement_method '\w and \f scans'
_diffrn_radiation_monochromator graphite
_diffrn_radiation_source 'fine-focus sealed tube'
_diffrn_radiation_type MoK\a
_diffrn_radiation_wavelength 0.71073
_diffrn_reflns_av_R_equivalents 0.0638
_diffrn_reflns_av_sigmaI/netI 0.0336
_diffrn_reflns_limit_h_max 13
_diffrn_reflns_limit_h_min -13
_diffrn_reflns_limit_k_max 29
_diffrn_reflns_limit_k_min -29
_diffrn_reflns_limit_l_max 16
_diffrn_reflns_limit_l_min -15
_diffrn_reflns_number 28297
_diffrn_reflns_theta_full 28.17
_diffrn_reflns_theta_max 28.17
_diffrn_reflns_theta_min 1.83
_exptl_absorpt_coefficient_mu 0.713
_exptl_absorpt_correction_T_max 0.901
_exptl_absorpt_correction_T_min 0.821
_exptl_absorpt_correction_type integration
_exptl_absorpt_process_details
;
Gaussian integration (Coppens, 1970)
;
_exptl_crystal_colour red
_exptl_crystal_density_diffrn 1.640
_exptl_crystal_density_method 'not measured'
_exptl_crystal_description prism
_exptl_crystal_F_000 1192
_exptl_crystal_size_max 0.358
_exptl_crystal_size_mid 0.220
_exptl_crystal_size_min 0.169
_refine_diff_density_max 0.784
_refine_diff_density_min -1.338
_refine_diff_density_rms 0.139
_refine_ls_extinction_method none
_refine_ls_goodness_of_fit_ref 1.116
_refine_ls_hydrogen_treatment constr
_refine_ls_matrix_type full
_refine_ls_number_parameters 347
_refine_ls_number_reflns 5847
_refine_ls_number_restraints 0
_refine_ls_restrained_S_all 1.116
_refine_ls_R_factor_all 0.0881
_refine_ls_R_factor_gt 0.0702
_refine_ls_shift/su_max 0.002
_refine_ls_shift/su_mean 0.000
_refine_ls_structure_factor_coef Fsqd
_refine_ls_weighting_details 'calc w=1/[\s^2^(Fo^2^)+(0.1142P)^2^+5.8056P] where P=(Fo^2^+2Fc^2^)/3'
_refine_ls_weighting_scheme calc
_refine_ls_wR_factor_gt 0.1967
_refine_ls_wR_factor_ref 0.2206
_reflns_number_gt 4762
_reflns_number_total 5847
_reflns_threshold_expression >2sigma(I)
_cod_data_source_file ic4027927_si_002.cif
_cod_data_source_block kcd1039
_cod_original_cell_volume 2414.5(4)
_cod_original_sg_symbol_H-M 'P 21/c'
_cod_database_code 4337683

loop_
_symmetry_equiv_pos_as_xyz
'x, y, z'
'-x, y+1/2, -z+1/2'
'-x, -y, -z'
'x, -y-1/2, z-1/2'

loop_
_atom_site_label
_atom_site_type_symbol
_atom_site_fract_x
_atom_site_fract_y
_atom_site_fract_z
_atom_site_U_iso_or_equiv
_atom_site_adp_type
_atom_site_occupancy
_atom_site_symmetry_multiplicity
_atom_site_calc_flag
_atom_site_refinement_flags
_atom_site_disorder_assembly
_atom_site_disorder_group
F25A F 0.2120(8) 1.0372(2) -0.1836(5) 0.094(2) Uani 0.840(3) 1 d P A 1
F21A F 0.3060(7) 1.1300(2) -0.1697(4) 0.0749(13) Uani 0.840(3) 1 d P A 1
F22A F 0.0515(6) 1.1129(3) -0.2797(5) 0.0874(15) Uani 0.840(3) 1 d P A 1
F20A F 0.1615(6) 1.1373(2) -0.3841(4) 0.0725(13) Uani 0.840(3) 1 d P A 1
F23A F 0.0757(5) 1.04323(18) -0.3962(4) 0.0574(10) Uani 0.840(3) 1 d P A 1
F24A F 0.3291(5) 1.0637(2) -0.2896(5) 0.0771(14) Uani 0.840(3) 1 d P A 1
F29A F -0.2677(5) 0.8411(2) -0.4147(5) 0.0743(12) Uani 0.840(3) 1 d P A 1
F26A F -0.5063(9) 0.8741(3) -0.5006(6) 0.0899(18) Uani 0.840(3) 1 d P A 1
F31A F -0.3010(9) 0.9033(3) -0.2945(9) 0.107(3) Uani 0.840(3) 1 d P A 1
F28A F -0.495(2) 0.8417(5) -0.3149(18) 0.121(3) Uani 0.840(3) 1 d P A 1
F27A F -0.2509(8) 0.8067(3) -0.2426(6) 0.106(3) Uani 0.840(3) 1 d P A 1
F30A F -0.4511(5) 0.77857(17) -0.4345(4) 0.0457(9) Uani 0.840(3) 1 d P A 1
F20B F 0.242(3) 1.0989(12) -0.373(2) 0.0725(13) Uani 0.160(3) 1 d P A 2
F25B F 0.166(5) 1.0655(13) -0.188(3) 0.094(2) Uani 0.160(3) 1 d P A 2
F23B F 0.034(2) 1.0809(10) -0.3842(19) 0.0574(10) Uani 0.160(3) 1 d P A 2
F22B F 0.141(4) 1.1408(14) -0.307(4) 0.0874(15) Uani 0.160(3) 1 d P A 2
F24B F 0.286(3) 1.0217(13) -0.271(3) 0.0771(14) Uani 0.160(3) 1 d P A 2
F21B F 0.212(4) 1.1308(13) -0.219(3) 0.0749(13) Uani 0.160(3) 1 d P A 2
F28B F -0.462(14) 0.850(3) -0.315(12) 0.121(3) Uani 0.160(3) 1 d P A 2
F31B F -0.380(7) 0.912(2) -0.323(6) 0.107(3) Uani 0.160(3) 1 d P A 2
F27B F -0.319(6) 0.8234(19) -0.241(4) 0.106(3) Uani 0.160(3) 1 d P A 2
F29B F -0.355(3) 0.8856(12) -0.412(3) 0.0743(12) Uani 0.160(3) 1 d P A 2
F26B F -0.488(5) 0.8838(18) -0.444(3) 0.0899(18) Uani 0.160(3) 1 d P A 2
F30B F -0.408(3) 0.7920(11) -0.412(3) 0.0457(9) Uani 0.160(3) 1 d P A 2
Cr1 Cr 0.14367(6) 0.94386(2) 0.06855(5) 0.01965(18) Uani 1 1 d . . .
C6 C 0.5235(5) 1.0750(2) 0.1154(5) 0.0456(11) Uani 1 1 d . . .
H6A H 0.6193 1.0539 0.1547 0.068 Uiso 1 1 calc R . .
H6B H 0.5332 1.1089 0.1671 0.068 Uiso 1 1 calc R . .
H6C H 0.4964 1.0887 0.0327 0.068 Uiso 1 1 calc R . .
C8 C -0.1793(6) 0.7889(2) 0.0369(5) 0.0529(13) Uani 1 1 d . . .
H8A H -0.1416 0.7521 0.0232 0.079 Uiso 1 1 calc R . .
H8B H -0.2827 0.7955 -0.0325 0.079 Uiso 1 1 calc R . .
H8C H -0.1771 0.7862 0.1149 0.079 Uiso 1 1 calc R . .
C10 C 0.5202(5) 0.7967(2) 0.2800(5) 0.0454(11) Uani 1 1 d . . .
H10A H 0.5739 0.8066 0.3688 0.068 Uiso 1 1 calc R . .
H10B H 0.5914 0.7952 0.2527 0.068 Uiso 1 1 calc R . .
H10C H 0.4716 0.7583 0.2664 0.068 Uiso 1 1 calc R . .
C11 C 0.1027(4) 0.91956(15) -0.1090(3) 0.0237(7) Uani 1 1 d . . .
N13 N 0.0777(4) 0.90906(14) -0.2084(3) 0.0315(7) Uani 1 1 d . . .
N14 N -0.0838(4) 0.83827(15) 0.0445(3) 0.0349(7) Uani 1 1 d . . .
C33 C 0.1851(8) 0.7546(3) 0.3471(8) 0.0713(17) Uani 1 1 d . . .
C34 C 0.1605(11) 0.7756(4) 0.4437(9) 0.097(3) Uani 1 1 d . . .
H34A H 0.0803 0.8051 0.4083 0.146 Uiso 1 1 calc R . .
H34B H 0.2532 0.7932 0.5117 0.146 Uiso 1 1 calc R . .
H34C H 0.1315 0.7424 0.4760 0.146 Uiso 1 1 calc R . .
P18 P 0.19133(16) 1.08550(7) -0.28319(12) 0.0483(3) Uani 1 1 d . . .
P19 P -0.3811(2) 0.84205(6) -0.36511(16) 0.0567(4) Uani 1 1 d . . .
O2 O 0.0000 1.0000 0.0000 0.0215(6) Uani 1 2 d S . .
C5 C 0.3125(4) 1.00309(15) 0.0910(3) 0.0230(6) Uani 1 1 d . . .
N16 N 0.4052(4) 0.84202(15) 0.2077(3) 0.0345(7) Uani 1 1 d . . .
C9 C 0.3141(4) 0.87739(15) 0.1526(3) 0.0241(7) Uani 1 1 d . . .
N15 N 0.2400(4) 0.97381(14) 0.3558(3) 0.0303(7) Uani 1 1 d . . .
N17 N 0.4053(4) 1.03520(15) 0.1030(3) 0.0305(7) Uani 1 1 d . . .
C3 C 0.2024(4) 0.96302(15) 0.2533(3) 0.0231(6) Uani 1 1 d . . .
C7 C -0.0060(4) 0.87689(15) 0.0523(3) 0.0251(7) Uani 1 1 d . . .
C4 C 0.2882(6) 0.9889(2) 0.4848(4) 0.0418(10) Uani 1 1 d . . .
H4A H 0.3280 1.0291 0.5033 0.063 Uiso 1 1 calc R . .
H4B H 0.3664 0.9614 0.5422 0.063 Uiso 1 1 calc R . .
H4C H 0.2021 0.9862 0.4946 0.063 Uiso 1 1 calc R . .
C12 C 0.0473(6) 0.8986(2) -0.3343(4) 0.0469(11) Uani 1 1 d . . .
H12A H 0.0520 0.9359 -0.3706 0.070 Uiso 1 1 calc R . .
H12B H -0.0529 0.8813 -0.3867 0.070 Uiso 1 1 calc R . .
H12C H 0.1226 0.8714 -0.3294 0.070 Uiso 1 1 calc R . .
N32 N 0.2024(8) 0.7381(3) 0.2712(8) 0.093(2) Uani 1 1 d . . .

loop_
_atom_site_aniso_label
_atom_site_aniso_U_11
_atom_site_aniso_U_22
_atom_site_aniso_U_33
_atom_site_aniso_U_23
_atom_site_aniso_U_13
_atom_site_aniso_U_12
F25A 0.149(5) 0.052(3) 0.049(2) 0.017(2) 0.033(3) -0.019(3)
F21A 0.086(3) 0.086(3) 0.041(2) -0.020(2) 0.026(2) -0.031(3)
F22A 0.088(3) 0.095(4) 0.098(4) -0.012(3) 0.062(3) 0.003(3)
F20A 0.077(3) 0.075(3) 0.049(2) 0.005(2) 0.022(2) -0.016(2)
F23A 0.063(2) 0.057(2) 0.0449(19) -0.0159(17) 0.0243(17) -0.0230(19)
F24A 0.057(2) 0.082(3) 0.095(3) -0.028(3) 0.042(2) -0.003(2)
F29A 0.073(3) 0.069(3) 0.097(3) -0.006(2) 0.056(3) -0.017(2)
F26A 0.120(4) 0.070(3) 0.086(4) 0.027(3) 0.059(4) 0.048(3)
F31A 0.192(10) 0.050(3) 0.130(6) -0.038(4) 0.119(8) -0.051(5)
F28A 0.226(11) 0.062(4) 0.200(6) -0.022(4) 0.198(8) -0.017(5)
F27A 0.127(6) 0.070(4) 0.049(2) 0.003(3) -0.001(4) -0.014(3)
F30A 0.051(3) 0.035(2) 0.045(2) -0.0115(14) 0.022(2) -0.0111(14)
F20B 0.077(3) 0.075(3) 0.049(2) 0.005(2) 0.022(2) -0.016(2)
F25B 0.149(5) 0.052(3) 0.049(2) 0.017(2) 0.033(3) -0.019(3)
F23B 0.063(2) 0.057(2) 0.0449(19) -0.0159(17) 0.0243(17) -0.0230(19)
F22B 0.088(3) 0.095(4) 0.098(4) -0.012(3) 0.062(3) 0.003(3)
F24B 0.057(2) 0.082(3) 0.095(3) -0.028(3) 0.042(2) -0.003(2)
F21B 0.086(3) 0.086(3) 0.041(2) -0.020(2) 0.026(2) -0.031(3)
F28B 0.226(11) 0.062(4) 0.200(6) -0.022(4) 0.198(8) -0.017(5)
F31B 0.192(10) 0.050(3) 0.130(6) -0.038(4) 0.119(8) -0.051(5)
F27B 0.127(6) 0.070(4) 0.049(2) 0.003(3) -0.001(4) -0.014(3)
F29B 0.073(3) 0.069(3) 0.097(3) -0.006(2) 0.056(3) -0.017(2)
F26B 0.120(4) 0.070(3) 0.086(4) 0.027(3) 0.059(4) 0.048(3)
F30B 0.051(3) 0.035(2) 0.045(2) -0.0115(14) 0.022(2) -0.0111(14)
Cr1 0.0173(3) 0.0170(3) 0.0233(3) 0.00056(18) 0.0099(2) -0.00003(18)
C6 0.038(2) 0.048(3) 0.059(3) -0.010(2) 0.032(2) -0.018(2)
C8 0.054(3) 0.045(3) 0.056(3) -0.009(2) 0.027(2) -0.030(2)
C10 0.044(2) 0.035(2) 0.048(3) 0.0098(18) 0.019(2) 0.0203(19)
C11 0.0224(15) 0.0196(15) 0.0278(17) -0.0012(12) 0.0125(13) -0.0007(12)
N13 0.0305(16) 0.0271(15) 0.0352(18) -0.0006(13) 0.0164(14) -0.0018(12)
N14 0.0351(17) 0.0316(17) 0.0340(17) -0.0027(13) 0.0156(14) -0.0086(14)
C33 0.068(4) 0.073(4) 0.078(4) 0.007(3) 0.042(4) -0.012(3)
C34 0.095(6) 0.117(7) 0.093(6) 0.023(5) 0.060(5) 0.029(5)
P18 0.0499(7) 0.0572(8) 0.0390(6) -0.0047(5) 0.0245(6) -0.0070(6)
P19 0.0907(11) 0.0349(6) 0.0635(9) -0.0043(6) 0.0538(9) -0.0103(6)
O2 0.0179(14) 0.0201(15) 0.0265(17) 0.0014(12) 0.0119(13) 0.0001(12)
C5 0.0167(14) 0.0254(15) 0.0261(16) 0.0004(12) 0.0110(12) 0.0020(12)
N16 0.0374(18) 0.0296(16) 0.0352(18) 0.0003(13) 0.0186(15) 0.0064(13)
C9 0.0248(16) 0.0195(15) 0.0265(16) 0.0011(12) 0.0127(13) 0.0034(12)
N15 0.0298(15) 0.0284(15) 0.0330(18) 0.0028(12) 0.0170(13) -0.0006(12)
N17 0.0277(15) 0.0320(16) 0.0351(17) -0.0030(13) 0.0190(13) -0.0027(13)
C3 0.0211(15) 0.0201(14) 0.0260(17) 0.0032(12) 0.0110(13) 0.0009(12)
C7 0.0247(16) 0.0210(15) 0.0256(16) 0.0000(12) 0.0108(13) -0.0016(12)
C4 0.050(2) 0.049(2) 0.030(2) -0.0050(18) 0.0240(19) -0.001(2)
C12 0.059(3) 0.048(3) 0.033(2) -0.0060(19) 0.024(2) 0.000(2)
N32 0.088(5) 0.097(5) 0.106(5) -0.023(4) 0.059(4) -0.041(4)

loop_
_atom_type_symbol
_atom_type_description
_atom_type_scat_dispersion_real
_atom_type_scat_dispersion_imag
_atom_type_scat_source
C C 0.0033 0.0016 'International Tables Vol C Tables 4.2.6.8 and 6.1.1.4'
H H 0.0000 0.0000 'International Tables Vol C Tables 4.2.6.8 and 6.1.1.4'
O O 0.0106 0.0060 'International Tables Vol C Tables 4.2.6.8 and 6.1.1.4'
N N 0.0061 0.0033 'International Tables Vol C Tables 4.2.6.8 and 6.1.1.4'
Cr Cr 0.3209 0.6236 'International Tables Vol C Tables 4.2.6.8 and 6.1.1.4'
F F 0.0171 0.0103 'International Tables Vol C Tables 4.2.6.8 and 6.1.1.4'
P P 0.1023 0.0942 'International Tables Vol C Tables 4.2.6.8 and 6.1.1.4'

loop_
_geom_angle_atom_site_label_1
_geom_angle_atom_site_label_2
_geom_angle_atom_site_label_3
_geom_angle
_geom_angle_site_symmetry_3
P18 F25B F21B 46.8(12) .
P18 F23B F22B 49.0(13) .
F21B F22B P18 64(3) .
F21B F22B F23B 110(3) .
P18 F22B F23B 55.8(14) .
F22B F21B P18 72(2) .
F22B F21B F25B 109(3) .
P18 F21B F25B 56.9(17) .
P19 F28B F27B 62(5) .
P19 F28B F31B 66(3) .
F27B F28B F31B 90(6) .
P19 F28B F26B 53(3) .
F27B F28B F26B 113(5) .
F31B F28B F26B 52(3) .
F29B F31B F26B 50(3) .
F29B F31B P19 47.2(18) .
F26B F31B P19 52(2) .
F29B F31B F28B 91(4) .
F26B F31B F28B 65(5) .
P19 F31B F28B 47(3) .
P19 F27B F28B 56(3) .
F26B F29B P19 69(2) .
F26B F29B F31B 68(3) .
P19 F29B F31B 77(3) .
F29B F26B P19 57(2) .
F29B F26B F31B 62(3) .
P19 F26B F31B 71(3) .
F29B F26B F28B 97(5) .
P19 F26B F28B 49(3) .
F31B F26B F28B 63(4) .
O2 Cr1 C7 94.14(10) .
O2 Cr1 C5 92.44(9) .
C7 Cr1 C5 173.35(13) .
O2 Cr1 C3 93.58(9) .
C7 Cr1 C3 91.03(14) .
C5 Cr1 C3 89.52(13) .
O2 Cr1 C11 91.64(9) .
C7 Cr1 C11 89.46(14) .
C5 Cr1 C11 89.39(13) .
C3 Cr1 C11 174.70(13) .
O2 Cr1 C9 179.06(10) .
C7 Cr1 C9 85.64(14) .
C5 Cr1 C9 87.80(13) .
C3 Cr1 C9 85.51(13) .
C11 Cr1 C9 89.27(14) .
N17 C6 H6A 109.5 .
N17 C6 H6B 109.5 .
H6A C6 H6B 109.5 .
N17 C6 H6C 109.5 .
H6A C6 H6C 109.5 .
H6B C6 H6C 109.5 .
N14 C8 H8A 109.5 .
N14 C8 H8B 109.5 .
H8A C8 H8B 109.5 .
N14 C8 H8C 109.5 .
H8A C8 H8C 109.5 .
H8B C8 H8C 109.5 .
N16 C10 H10A 109.5 .
N16 C10 H10B 109.5 .
H10A C10 H10B 109.5 .
N16 C10 H10C 109.5 .
H10A C10 H10C 109.5 .
H10B C10 H10C 109.5 .
N13 C11 Cr1 176.6(3) .
C11 N13 C12 177.5(4) .
C7 N14 C8 178.8(5) .
N32 C33 C34 179.2(9) .
C33 C34 H34A 109.5 .
C33 C34 H34B 109.5 .
H34A C34 H34B 109.5 .
C33 C34 H34C 109.5 .
H34A C34 H34C 109.5 .
H34B C34 H34C 109.5 .
F21B P18 F25B 76.3(18) .
F22B P18 F25B 105(2) .
F21B P18 F23B 110.5(19) .
F22B P18 F23B 75.1(17) .
F25B P18 F23B 94.6(18) .
F21B P18 F20B 108.1(16) .
F22B P18 F20B 84.1(17) .
F25B P18 F20B 170(2) .
F23B P18 F20B 92.5(13) .
F21B P18 F24A 116.3(15) .
F22B P18 F24A 123.3(13) .
F25B P18 F24A 122.2(17) .
F23B P18 F24A 125.3(9) .
F20B P18 F24A 47.6(11) .
F21B P18 F25A 98.5(13) .
F22B P18 F25A 134.1(15) .
F23B P18 F25A 104.9(9) .
F20B P18 F25A 140.7(12) .
F24A P18 F25A 94.8(4) .
F21B P18 F23A 148.4(16) .
F22B P18 F23A 110.0(15) .
F25B P18 F23A 99.5(13) .
F24A P18 F23A 92.6(3) .
F25A P18 F23A 90.8(3) .
F21B P18 F22A 61.0(15) .
F22B P18 F22A 52.4(13) .
F25B P18 F22A 61.3(16) .
F23B P18 F22A 55.2(9) .
F20B P18 F22A 129.0(12) .
F24A P18 F22A 175.6(3) .
F25A P18 F22A 89.1(4) .
F23A P18 F22A 89.3(3) .
F21B P18 F20A 79.2(13) .
F25B P18 F20A 146.6(15) .
F23B P18 F20A 73.2(9) .
F24A P18 F20A 89.1(3) .
F25A P18 F20A 176.1(4) .
F23A P18 F20A 89.7(2) .
F22A P18 F20A 87.0(3) .
F22B P18 F21A 68.5(15) .
F25B P18 F21A 80.8(13) .
F23B P18 F21A 140.5(10) .
F20B P18 F21A 98.4(9) .
F24A P18 F21A 88.4(3) .
F25A P18 F21A 90.2(3) .
F23A P18 F21A 178.5(3) .
F22A P18 F21A 89.6(3) .
F20A P18 F21A 89.3(2) .
F21B P18 F24B 137.8(19) .
F22B P18 F24B 162.7(17) .
F25B P18 F24B 91.1(18) .
F23B P18 F24B 110.5(13) .
F20B P18 F24B 79.4(16) .
F25A P18 F24B 61.6(11) .
F23A P18 F24B 72.8(9) .
F22A P18 F24B 144.5(10) .
F20A P18 F24B 122.3(11) .
F21A P18 F24B 108.7(9) .
F30B P19 F29B 123.1(19) .
F30B P19 F28B 108(4) .
F29B P19 F28B 119(4) .
F30B P19 F26B 113(2) .
F29B P19 F26B 55(2) .
F28B P19 F26B 77(5) .
F30B P19 F27B 96(2) .
F29B P19 F27B 133(2) .
F28B P19 F27B 62(6) .
F26B P19 F27B 136(3) .
F30B P19 F29A 80.3(14) .
F29B P19 F29A 55.6(12) .
F28B P19 F29A 171(4) .
F26B P19 F29A 101.8(18) .
F27B P19 F29A 115(2) .
F30B P19 F31A 164.8(14) .
F29B P19 F31A 53.7(13) .
F28B P19 F31A 84(4) .
F26B P19 F31A 78(2) .
F27B P19 F31A 81.1(18) .
F29A P19 F31A 87.3(3) .
F30B P19 F28A 98.8(14) .
F29B P19 F28A 125.4(13) .
F26B P19 F28A 79.0(19) .
F27B P19 F28A 64(3) .
F29A P19 F28A 179.0(5) .
F31A P19 F28A 93.5(5) .
F30B P19 F27A 82.2(14) .
F29B P19 F27A 123.7(13) .
F28B P19 F27A 92(6) .
F26B P19 F27A 163.6(15) .
F29A P19 F27A 86.8(4) .
F31A P19 F27A 88.4(4) .
F28A P19 F27A 92.5(8) .
F29B P19 F30A 125.7(13) .
F28B P19 F30A 99(4) .
F26B P19 F30A 104.6(19) .
F27B P19 F30A 98.3(18) .
F29A P19 F30A 89.6(2) .
F31A P19 F30A 176.1(3) .
F28A P19 F30A 89.6(5) .
F27A P19 F30A 89.3(3) .
F30B P19 F31B 169(3) .
F29B P19 F31B 56(2) .
F28B P19 F31B 67(3) .
F26B P19 F31B 57(3) .
F27B P19 F31B 90(3) .
F29A P19 F31B 104.8(17) .
F28A P19 F31B 76.2(18) .
F27A P19 F31B 108(2) .
F30A P19 F31B 158(2) .
F30B P19 F26A 93.1(14) .
F29B P19 F26A 54.7(13) .
F28B P19 F26A 95(6) .
F27B P19 F26A 157(2) .
F29A P19 F26A 86.9(3) .
F31A P19 F26A 94.9(5) .
F28A P19 F26A 93.7(8) .
F27A P19 F26A 172.8(4) .
F30A P19 F26A 87.1(3) .
F31B P19 F26A 78(2) .
Cr1 O2 Cr1 179.999(1) 3_575
N17 C5 Cr1 179.5(3) .
C9 N16 C10 178.7(4) .
N16 C9 Cr1 173.6(3) .
C3 N15 C4 178.7(4) .
C5 N17 C6 178.3(4) .
N15 C3 Cr1 177.5(3) .
N14 C7 Cr1 177.1(3) .
N15 C4 H4A 109.5 .
N15 C4 H4B 109.5 .
H4A C4 H4B 109.5 .
N15 C4 H4C 109.5 .
H4A C4 H4C 109.5 .
H4B C4 H4C 109.5 .
N13 C12 H12A 109.5 .
N13 C12 H12B 109.5 .
H12A C12 H12B 109.5 .
N13 C12 H12C 109.5 .
H12A C12 H12C 109.5 .
H12B C12 H12C 109.5 .

loop_
_geom_bond_atom_site_label_1
_geom_bond_atom_site_label_2
_geom_bond_distance
_geom_bond_site_symmetry_2
F25A P18 1.565(4) .
F21A P18 1.610(5) .
F22A P18 1.587(5) .
F20A P18 1.608(5) .
F23A P18 1.579(4) .
F24A P18 1.543(4) .
F29A P19 1.587(5) .
F26A P19 1.641(6) .
F31A P19 1.594(7) .
F28A P19 1.595(7) .
F27A P19 1.600(6) .
F30A P19 1.612(4) .
F20B P18 1.50(3) .
F25B P18 1.41(3) .
F25B F21B 1.64(4) .
F23B P18 1.43(2) .
F23B F22B 1.67(4) .
F22B F21B 0.96(4) .
F22B P18 1.31(3) .
F24B P18 1.69(3) .
F21B P18 1.23(3) .
F28B P19 1.30(6) .
F28B F27B 1.39(13) .
F28B F31B 1.65(7) .
F28B F26B 1.67(10) .
F31B F29B 1.39(6) .
F31B F26B 1.45(7) .
F31B P19 1.64(5) .
F27B P19 1.38(4) .
F29B F26B 1.20(5) .
F29B P19 1.23(2) .
F26B P19 1.37(3) .
F30B P19 1.22(2) .
Cr1 O2 1.7712(5) .
Cr1 C7 2.077(3) .
Cr1 C5 2.080(3) .
Cr1 C3 2.083(4) .
Cr1 C11 2.085(4) .
Cr1 C9 2.101(3) .
C6 N17 1.448(5) .
C6 H6A 0.9600 .
C6 H6B 0.9600 .
C6 H6C 0.9600 .
C8 N14 1.445(5) .
C8 H8A 0.9600 .
C8 H8B 0.9600 .
C8 H8C 0.9600 .
C10 N16 1.447(5) .
C10 H10A 0.9600 .
C10 H10B 0.9600 .
C10 H10C 0.9600 .
C11 N13 1.143(5) .
N13 C12 1.442(6) .
N14 C7 1.144(5) .
C33 N32 1.112(10) .
C33 C34 1.432(12) .
C34 H34A 0.9600 .
C34 H34B 0.9600 .
C34 H34C 0.9600 .
O2 Cr1 1.7712(5) 3_575
C5 N17 1.139(5) .
N16 C9 1.134(5) .
N15 C3 1.141(5) .
N15 C4 1.443(5) .
C4 H4A 0.9600 .
C4 H4B 0.9600 .
C4 H4C 0.9600 .
C12 H12A 0.9600 .
C12 H12B 0.9600 .
C12 H12C 0.9600 .
